data_8102969
loop_
_publ_author_name
'Prots, Yurii'
'Aydemir, Umut'
'\"Ozt\"urk, Sinan S.'
'Somer, Mehmet'

_publ_section_title
;
Crystal structure of tetrapotassium diarsenidozincate, K~4~ZnAs~2~
;
_journal_issue 3
_journal_name_full 'Zeitschrift f\"ur Kristallographie - New Crystal Structures'
_journal_page_first 163
_journal_page_last 164
_journal_volume 222
_journal_year 2007
_chemical_formula_sum 'As2 K4 Zn'
_chemical_formula_weight 371.6
_space_group_IT_number 166
_symmetry_cell_setting rhombohedral
_symmetry_space_group_name_Hall '-R 3 2"'
_symmetry_space_group_name_H-M 'R -3 m :H'
_atom_sites_solution_primary direct
_atom_sites_solution_secondary difmap
_audit_creation_date 2007-03-18T12:00:00-00:00
_audit_creation_method 'WinGX routine CIF_UPDATE'
_cell_angle_alpha 90.00
_cell_angle_beta 90.00
_cell_angle_gamma 120.00
_cell_formula_units_Z 3
_cell_length_a 5.7529(6)
_cell_length_b 5.7537(6)
_cell_length_c 26.866(4)
_cell_measurement_temperature 293(2)
_cell_volume 770.14(16)
_computing_cell_refinement 'CrystalClear (Rigaku Corp., 2000)'
_computing_data_collection 'CrystalClear (Rigaku Corp., 2000)'
_computing_data_reduction 'CrystalClear (Rigaku Corp., 2000)'
_computing_structure_refinement 'SHELXL-97 (Sheldrick, 1997)'
_diffrn_ambient_temperature 295.15
_diffrn_detector_area_resol_mean 14.6199
_diffrn_measurement_details
;
scan:
 Number of images: 480
            Slice: -120.0000 - 120.0000
      Image width: 0.5000
         Exp time: 45.0000
    Rotation axis: Phi
            Omega: 0.0000
              Chi: 0.0000
              Phi: 0.0000
              XTD: 41.7400
           2theta: -20.0000
scan:
 Number of images: 120
            Slice: -35.0000 - 25.0000
      Image width: 0.5000
         Exp time: 45.0000
    Rotation axis: Omega
            Omega: 0.0000
              Chi: -90.0000
              Phi: -5.0000
              XTD: 41.7400
           2theta: -20.0000

;
_diffrn_measurement_device 'Rigaku AFC7'
_diffrn_measurement_method oscillation
_diffrn_radiation_detector 'Mercury CCD'
_diffrn_radiation_monochromator 'Graphite Monochromator'
_diffrn_radiation_source 'Sealed Tube'
_diffrn_radiation_type MoK\a
_diffrn_radiation_wavelength 0.71073
_diffrn_reflns_av_R_equivalents 0.0000
_diffrn_reflns_av_sigmaI/netI 0.0492
_diffrn_reflns_limit_h_max 7
_diffrn_reflns_limit_h_min -7
_diffrn_reflns_limit_k_max 7
_diffrn_reflns_limit_k_min -7
_diffrn_reflns_limit_l_max 36
_diffrn_reflns_limit_l_min -35
_diffrn_reflns_number 1925
_diffrn_reflns_reduction_process 'Lp corrections applied'
_diffrn_reflns_theta_max 29.00
_diffrn_reflns_theta_min 2.27
_diffrn_source_current 32.0000
_diffrn_source_power 1.6000
_diffrn_source_voltage 50.0000
_exptl_absorpt_coefficient_mu 10.32
_exptl_absorpt_correction_T_max 1.0000
_exptl_absorpt_correction_T_min 0.3473
_exptl_absorpt_correction_type multi-scan
_exptl_crystal_colour metallic
_exptl_crystal_density_diffrn 2.404
_exptl_crystal_density_method 'not measured'
_exptl_crystal_description 'hexagonally-shaped platelet'
_exptl_crystal_F_000 516
_exptl_crystal_size_max 0.085
_exptl_crystal_size_mid 0.085
_exptl_crystal_size_min 0.023
_refine_diff_density_max 2.00
_refine_diff_density_min -1.12
_refine_ls_extinction_method none
_refine_ls_goodness_of_fit_ref 1.142
_refine_ls_matrix_type full
_refine_ls_number_parameters 13
_refine_ls_number_reflns 1925
_refine_ls_number_restraints 0
_refine_ls_restrained_S_all 1.142
_refine_ls_R_factor_all 0.050
_refine_ls_R_factor_gt 0.040
_refine_ls_shift/su_max 0.000
_refine_ls_shift/su_mean 0.000
_refine_ls_structure_factor_coef Fsqd
_refine_ls_weighting_details 'calc w=1/[\s^2^(Fo^2^)+(0.0116P)^2^+7.5059P] where P=(Fo^2^+2Fc^2^)/3'
_refine_ls_wR_factor_gt 0.084
_refine_ls_wR_factor_ref 0.092
_reflns_number_gt 1680
_reflns_number_total 1925
_reflns_threshold_expression >2sigma(I)
_cod_data_source_file 409919.cff
_cod_data_source_block 021e-K4ZnAs2
_cod_depositor_comments
;
The following automatic conversions were performed:
'_exptl_absorpt_correction_type' value 'Multi-scan' changed to
'multi-scan' according to
'/home/saulius/struct/CIF-dictionaries/cif_core.dic' dictionary named
'cif_core.dic' version 2.4.1 from 2010-06-29.

Automatic conversion script
Id: cif_fix_enum 1555 2011-01-17 13:19:09Z saulius 
;
_cod_original_cell_volume 770.1(2)
_cod_original_sg_symbol_H-M 'R -3 m'
_cod_original_formula_sum 'K4 Zn As2'
_cod_database_code 8102969

loop_
_symmetry_equiv_pos_as_xyz
'x, y, z'
'-y, x-y, z'
'y, x, -z'
'-x+y, -x, z'
'-x, -x+y, -z'
'x-y, -y, -z'
'x+2/3, y+1/3, z+1/3'
'-y+2/3, x-y+1/3, z+1/3'
'y+2/3, x+1/3, -z+1/3'
'-x+y+2/3, -x+1/3, z+1/3'
'-x+2/3, -x+y+1/3, -z+1/3'
'x-y+2/3, -y+1/3, -z+1/3'
'x+1/3, y+2/3, z+2/3'
'-y+1/3, x-y+2/3, z+2/3'
'y+1/3, x+2/3, -z+2/3'
'-x+y+1/3, -x+2/3, z+2/3'
'-x+1/3, -x+y+2/3, -z+2/3'
'x-y+1/3, -y+2/3, -z+2/3'
'-x, -y, -z'
'y, -x+y, -z'
'-y, -x, z'
'x-y, x, -z'
'x, x-y, z'
'-x+y, y, z'
'-x+2/3, -y+1/3, -z+1/3'
'y+2/3, -x+y+1/3, -z+1/3'
'-y+2/3, -x+1/3, z+1/3'
'x-y+2/3, x+1/3, -z+1/3'
'x+2/3, x-y+1/3, z+1/3'
'-x+y+2/3, y+1/3, z+1/3'
'-x+1/3, -y+2/3, -z+2/3'
'y+1/3, -x+y+2/3, -z+2/3'
'-y+1/3, -x+2/3, z+2/3'
'x-y+1/3, x+2/3, -z+2/3'
'x+1/3, x-y+2/3, z+2/3'
'-x+y+1/3, y+2/3, z+2/3'

loop_
_atom_site_label
_atom_site_type_symbol
_atom_site_symmetry_multiplicity
_atom_site_Wyckoff_symbol
_atom_site_fract_x
_atom_site_fract_y
_atom_site_fract_z
_atom_site_U_iso_or_equiv
_atom_site_adp_type
_atom_site_occupancy
_atom_site_calc_flag
_atom_site_refinement_flags
_atom_site_disorder_assembly
_atom_site_disorder_group
K1 K 6 c 0.0000 0.0000 0.20880(4) 0.0347(3) Uani 1 d S . .
K2 K 6 c 0.0000 0.0000 0.38479(5) 0.0433(3) Uani 1 d S . .
Zn Zn 3 a 0.0000 0.0000 0.0000 0.02612(19) Uani 1 d S . .
As As 6 c 0.0000 0.0000 0.085353(18) 0.02863(15) Uani 1 d S . .

loop_
_atom_site_aniso_label
_atom_site_aniso_U_11
_atom_site_aniso_U_22
_atom_site_aniso_U_33
_atom_site_aniso_U_23
_atom_site_aniso_U_13
_atom_site_aniso_U_12
K1 0.0363(3) 0.0363(3) 0.0315(6) 0.000 0.000 0.01817(17)
K2 0.0312(3) 0.0312(3) 0.0674(9) 0.000 0.000 0.01561(17)
Zn 0.0267(2) 0.0267(2) 0.0249(4) 0.000 0.000 0.01336(12)
As 0.02968(18) 0.02968(18) 0.0265(3) 0.000 0.000 0.01484(9)

loop_
_atom_type_symbol
_atom_type_description
_atom_type_scat_dispersion_real
_atom_type_scat_dispersion_imag
_atom_type_scat_source
K K 0.2009 0.2494 'International Tables Vol C Tables 4.2.6.8 and 6.1.1.4'
Zn Zn 0.2839 1.4301 'International Tables Vol C Tables 4.2.6.8 and 6.1.1.4'
As As 0.0499 2.0058 'International Tables Vol C Tables 4.2.6.8 and 6.1.1.4'

loop_
_geom_angle_atom_site_label_1
_geom_angle_atom_site_label_2
_geom_angle_atom_site_label_3
_geom_angle
_geom_angle_site_symmetry_1
_geom_angle_site_symmetry_3
_geom_angle_publ_flag
As K1 As 107.585(18) . 25 ?
As K1 As 107.584(18) . 25_455 ?
As K1 As 111.284(17) 25 25_455 ?
As K1 As 107.583(18) . 25_445 ?
As K1 As 111.292(17) 25 25_445 ?
As K1 As 111.297(17) 25_455 25_445 ?
As K1 K2 120.59(2) . 31_445 ?
As K1 K2 131.83(4) 25 31_445 ?
As K1 K2 55.671(8) 25_455 31_445 ?
As K1 K2 55.664(8) 25_445 31_445 ?
As K1 K2 120.58(2) . 31_545 ?
As K1 K2 55.670(8) 25 31_545 ?
As K1 K2 131.83(4) 25_455 31_545 ?
As K1 K2 55.659(8) 25_445 31_545 ?
K2 K1 K2 96.41(3) 31_445 31_545 ?
As K1 K2 120.58(2) . 31 ?
As K1 K2 55.663(8) 25 31 ?
As K1 K2 55.659(8) 25_455 31 ?
As K1 K2 131.83(4) 25_445 31 ?
K2 K1 K2 96.41(3) 31_445 31 ?
K2 K1 K2 96.42(3) 31_545 31 ?
As K1 K1 55.72(3) . 25 ?
As K1 K1 51.863(14) 25 25 ?
As K1 K1 124.327(10) 25_455 25 ?
As K1 K1 124.333(10) 25_445 25 ?
K2 K1 K1 176.31(4) 31_445 25 ?
K2 K1 K1 86.041(16) 31_545 25 ?
K2 K1 K1 86.035(16) 31 25 ?
As K1 K1 55.72(3) . 25_455 ?
As K1 K1 124.327(10) 25 25_455 ?
As K1 K1 51.860(14) 25_455 25_455 ?
As K1 K1 124.338(10) 25_445 25_455 ?
K2 K1 K1 86.041(16) 31_445 25_455 ?
K2 K1 K1 176.31(4) 31_545 25_455 ?
K2 K1 K1 86.030(16) 31 25_455 ?
K1 K1 K1 91.38(4) 25 25_455 ?
As K1 K1 55.73(3) . 25_445 ?
As K1 K1 124.334(10) 25 25_445 ?
As K1 K1 124.338(10) 25_455 25_445 ?
As K1 K1 51.857(14) 25_445 25_445 ?
K2 K1 K1 86.035(16) 31_445 25_445 ?
K2 K1 K1 86.030(16) 31_545 25_445 ?
K2 K1 K1 176.31(4) 31 25_445 ?
K1 K1 K1 91.39(4) 25 25_445 ?
K1 K1 K1 91.39(4) 25_455 25_445 ?
As K1 K2 180.0 . . ?
As K1 K2 72.415(18) 25 . ?
As K1 K2 72.416(18) 25_455 . ?
As K1 K2 72.417(18) 25_445 . ?
K2 K1 K2 59.41(2) 31_445 . ?
K2 K1 K2 59.42(2) 31_545 . ?
K2 K1 K2 59.42(2) 31 . ?
K1 K1 K2 124.28(3) 25 . ?
K1 K1 K2 124.28(3) 25_455 . ?
K1 K1 K2 124.27(3) 25_445 . ?
As K2 As 113.27(2) 7 7_455 ?
As K2 As 113.27(2) 7 7_445 ?
As K2 As 113.28(2) 7_455 7_445 ?
As K2 Zn 37.931(10) 7 7 ?
As K2 Zn 123.140(6) 7_455 7 ?
As K2 Zn 123.147(6) 7_445 7 ?
As K2 Zn 123.140(6) 7 7_455 ?
As K2 Zn 37.928(10) 7_455 7_455 ?
As K2 Zn 123.153(6) 7_445 7_455 ?
Zn K2 Zn 106.17(2) 7 7_455 ?
As K2 Zn 123.148(6) 7 7_445 ?
As K2 Zn 123.153(6) 7_455 7_445 ?
As K2 Zn 37.926(10) 7_445 7_445 ?
Zn K2 Zn 106.17(2) 7 7_445 ?
Zn K2 Zn 106.18(2) 7_455 7_445 ?
As K2 K1 134.08(5) 7 31_445 ?
As K2 K1 56.663(11) 7_455 31_445 ?
As K2 K1 56.656(11) 7_445 31_445 ?
Zn K2 K1 172.01(4) 7 31_445 ?
Zn K2 K1 78.358(10) 7_455 31_445 ?
Zn K2 K1 78.351(10) 7_445 31_445 ?
As K2 K1 56.662(11) 7 31_545 ?
As K2 K1 134.08(5) 7_455 31_545 ?
As K2 K1 56.651(11) 7_445 31_545 ?
Zn K2 K1 78.357(10) 7 31_545 ?
Zn K2 K1 172.01(4) 7_455 31_545 ?
Zn K2 K1 78.346(10) 7_445 31_545 ?
K1 K2 K1 96.41(3) 31_445 31_545 ?
As K2 K1 56.655(11) 7 31 ?
As K2 K1 56.651(11) 7_455 31 ?
As K2 K1 134.09(5) 7_445 31 ?
Zn K2 K1 78.351(10) 7 31 ?
Zn K2 K1 78.346(10) 7_455 31 ?
Zn K2 K1 172.01(4) 7_445 31 ?
K1 K2 K1 96.41(3) 31_445 31 ?
K1 K2 K1 96.42(3) 31_545 31 ?
As K2 K2 155.56(5) 7 31_445 ?
As K2 K2 78.384(7) 7_455 31_445 ?
As K2 K2 78.378(7) 7_445 31_445 ?
Zn K2 K2 117.63(5) 7 31_445 ?
Zn K2 K2 53.093(12) 7_455 31_445 ?
Zn K2 K2 53.087(12) 7_445 31_445 ?
K1 K2 K2 70.36(2) 31_445 31_445 ?
K1 K2 K2 131.016(9) 31_545 31_445 ?
K1 K2 K2 131.021(8) 31 31_445 ?
As K2 K2 78.384(7) 7 31_545 ?
As K2 K2 155.56(5) 7_455 31_545 ?
As K2 K2 78.373(7) 7_445 31_545 ?
Zn K2 K2 53.092(12) 7 31_545 ?
Zn K2 K2 117.63(5) 7_455 31_545 ?
Zn K2 K2 53.083(12) 7_445 31_545 ?
K1 K2 K2 131.016(8) 31_445 31_545 ?
K1 K2 K2 70.36(2) 31_545 31_545 ?
K1 K2 K2 131.025(9) 31 31_545 ?
K2 K2 K2 83.45(4) 31_445 31_545 ?
As K2 K2 78.378(7) 7 31 ?
As K2 K2 78.373(7) 7_455 31 ?
As K2 K2 155.56(5) 7_445 31 ?
Zn K2 K2 53.086(12) 7 31 ?
Zn K2 K2 53.082(12) 7_455 31 ?
Zn K2 K2 117.63(5) 7_445 31 ?
K1 K2 K2 131.022(9) 31_445 31 ?
K1 K2 K2 131.026(8) 31_545 31 ?
K1 K2 K2 70.35(2) 31 31 ?
K2 K2 K2 83.46(4) 31_445 31 ?
K2 K2 K2 83.46(4) 31_545 31 ?
As Zn As 180.0 . 19 ?
As Zn K2 112.60(2) . 25 ?
As Zn K2 67.40(2) 19 25 ?
As Zn K2 67.40(2) . 13_444 ?
As Zn K2 112.60(2) 19 13_444 ?
K2 Zn K2 180.00(4) 25 13_444 ?
As Zn K2 112.60(2) . 25_455 ?
As Zn K2 67.40(2) 19 25_455 ?
K2 Zn K2 106.17(2) 25 25_455 ?
K2 Zn K2 73.83(2) 13_444 25_455 ?
As Zn K2 67.40(2) . 13_544 ?
As Zn K2 112.60(2) 19 13_544 ?
K2 Zn K2 73.83(2) 25 13_544 ?
K2 Zn K2 106.17(2) 13_444 13_544 ?
K2 Zn K2 180.00(4) 25_455 13_544 ?
As Zn K2 112.59(2) . 25_445 ?
As Zn K2 67.41(2) 19 25_445 ?
K2 Zn K2 106.17(2) 25 25_445 ?
K2 Zn K2 73.83(2) 13_444 25_445 ?
K2 Zn K2 106.18(2) 25_455 25_445 ?
K2 Zn K2 73.82(2) 13_544 25_445 ?
As Zn K2 67.41(2) . 13_554 ?
As Zn K2 112.59(2) 19 13_554 ?
K2 Zn K2 73.83(2) 25 13_554 ?
K2 Zn K2 106.17(2) 13_444 13_554 ?
K2 Zn K2 73.82(2) 25_455 13_554 ?
K2 Zn K2 106.18(2) 13_544 13_554 ?
K2 Zn K2 180.00(4) 25_445 13_554 ?
Zn As K1 180.0 . . ?
Zn As K2 74.67(2) . 13_444 ?
K1 As K2 105.33(2) . 13_444 ?
Zn As K2 74.67(2) . 13_544 ?
K1 As K2 105.33(2) . 13_544 ?
K2 As K2 113.27(2) 13_444 13_544 ?
Zn As K2 74.67(2) . 13_554 ?
K1 As K2 105.33(2) . 13_554 ?
K2 As K2 113.27(2) 13_444 13_554 ?
K2 As K2 113.28(2) 13_544 13_554 ?
Zn As K1 107.585(18) . 25 ?
K1 As K1 72.415(18) . 25 ?
K2 As K1 177.75(3) 13_444 25 ?
K2 As K1 67.686(13) 13_544 25 ?
K2 As K1 67.679(13) 13_554 25 ?
Zn As K1 107.584(18) . 25_455 ?
K1 As K1 72.416(18) . 25_455 ?
K2 As K1 67.686(13) 13_444 25_455 ?
K2 As K1 177.75(3) 13_544 25_455 ?
K2 As K1 67.673(13) 13_554 25_455 ?
K1 As K1 111.284(17) 25 25_455 ?
Zn As K1 107.583(18) . 25_445 ?
K1 As K1 72.417(18) . 25_445 ?
K2 As K1 67.679(13) 13_444 25_445 ?
K2 As K1 67.673(13) 13_544 25_445 ?
K2 As K1 177.75(3) 13_554 25_445 ?
K1 As K1 111.292(17) 25 25_445 ?
K1 As K1 111.297(17) 25_455 25_445 ?

loop_
_geom_bond_atom_site_label_1
_geom_bond_atom_site_label_2
_geom_bond_distance
_geom_bond_site_symmetry_2
_geom_bond_publ_flag
K1 As 3.3165(13) . ?
K1 As 3.4842(5) 25 ?
K1 As 3.4845(5) 25_455 ?
K1 As 3.4847(5) 25_445 ?
K1 K2 3.8582(10) 31_445 ?
K1 K2 3.8585(10) 31_545 ?
K1 K2 3.8586(10) 31 ?
K1 K1 4.0196(13) 25 ?
K1 K1 4.0198(13) 25_455 ?
K1 K1 4.0200(13) 25_445 ?
K1 K2 4.7281(19) . ?
K2 As 3.4440(5) 7 ?
K2 As 3.4443(5) 7_455 ?
K2 As 3.4445(5) 7_445 ?
K2 Zn 3.5976(6) 7 ?
K2 Zn 3.5979(6) 7_455 ?
K2 Zn 3.5980(6) 7_445 ?
K2 K1 3.8582(10) 31_445 ?
K2 K1 3.8585(10) 31_545 ?
K2 K1 3.8586(10) 31 ?
K2 K2 4.3217(19) 31_445 ?
K2 K2 4.3219(19) 31_545 ?
K2 K2 4.3220(19) 31 ?
Zn As 2.2931(6) . ?
Zn As 2.2931(6) 19 ?
Zn K2 3.5976(6) 25 ?
Zn K2 3.5976(6) 13_444 ?
Zn K2 3.5979(6) 25_455 ?
Zn K2 3.5979(6) 13_544 ?
Zn K2 3.5980(6) 25_445 ?
Zn K2 3.5980(6) 13_554 ?
As K2 3.4440(5) 13_444 ?
As K2 3.4443(5) 13_544 ?
As K2 3.4445(5) 13_554 ?
As K1 3.4842(5) 25 ?
As K1 3.4845(5) 25_455 ?
As K1 3.4847(5) 25_445 ?
